data_7227699
loop_
_publ_author_name
'Mochida, Tomoyuki'
'Funasako, Yusuke'
'Akasaka, Takahiro'
'Uruichi, Mikio'
'Mori, Hatsumi'

_publ_section_title
;
 Valence engineering of ionic molecular crystals: monovalent--divalent
 phase diagram for biferrocene--tetracyanoquinodimethane salts
;
_journal_issue 11
_journal_name_full CrystEngComm
_journal_page_first 1449
_journal_paper_doi 10.1039/C7CE00134G
_journal_volume 19
_journal_year 2017
_chemical_formula_moiety 'C22 H22 Fe2 Se2, 2(C12 H3 Cl N4)'
_chemical_formula_sum 'C46 H28 Cl2 Fe2 N8 Se2'
_chemical_formula_weight 1033.28
_chemical_name_systematic
; 
 ? 
;
_space_group_IT_number 2
_symmetry_cell_setting triclinic
_symmetry_space_group_name_Hall '-P 1'
_symmetry_space_group_name_H-M 'P -1'
_atom_sites_solution_hydrogens geom
_atom_sites_solution_primary direct
_atom_sites_solution_secondary difmap
_audit_creation_method SHELXL-97
_audit_update_record
;
2016-08-17 deposited with the CCDC.
2017-02-15 downloaded from the CCDC.
;
_cell_angle_alpha 89.993(3)
_cell_angle_beta 75.599(3)
_cell_angle_gamma 71.823(3)
_cell_formula_units_Z 1
_cell_length_a 8.7700(12)
_cell_length_b 9.2110(12)
_cell_length_c 13.5822(19)
_cell_measurement_temperature 173
_cell_volume 1006.1(2)
_computing_cell_refinement 'Bruker SMART'
_computing_data_collection 'Bruker SMART'
_computing_data_reduction 'Bruker SAINT'
_computing_molecular_graphics 'Bruker SHELXTL'
_computing_publication_material 'Bruker SHELXTL'
_computing_structure_refinement 'SHELXL-97 (Sheldrick, 1997)'
_computing_structure_solution 'SHELXS-97 (Sheldrick, 1990)'
_diffrn_ambient_temperature 173
_diffrn_detector_area_resol_mean 8.366
_diffrn_measured_fraction_theta_full 0.984
_diffrn_measured_fraction_theta_max 0.984
_diffrn_measurement_device_type 'CCD area detector'
_diffrn_measurement_method 'phi and omega scans'
_diffrn_radiation_monochromator graphite
_diffrn_radiation_source 'fine-focus sealed tube'
_diffrn_radiation_type MoK\a
_diffrn_radiation_wavelength 0.71073
_diffrn_reflns_av_R_equivalents 0.0222
_diffrn_reflns_av_sigmaI/netI 0.0540
_diffrn_reflns_limit_h_max 11
_diffrn_reflns_limit_h_min -11
_diffrn_reflns_limit_k_max 12
_diffrn_reflns_limit_k_min -12
_diffrn_reflns_limit_l_max 14
_diffrn_reflns_limit_l_min -18
_diffrn_reflns_number 7433
_diffrn_reflns_theta_full 28.34
_diffrn_reflns_theta_max 28.34
_diffrn_reflns_theta_min 1.55
_exptl_absorpt_coefficient_mu 2.709
_exptl_absorpt_correction_T_max 0.7734
_exptl_absorpt_correction_T_min 0.4104
_exptl_absorpt_correction_type empirical
_exptl_absorpt_process_details
;
SADABS Sheldrick 1996
;
_exptl_crystal_colour black
_exptl_crystal_density_diffrn 1.705
_exptl_crystal_density_method 'not measured'
_exptl_crystal_description prism
_exptl_crystal_F_000 514
_exptl_crystal_size_max 0.40
_exptl_crystal_size_mid 0.10
_exptl_crystal_size_min 0.10
_refine_diff_density_max 2.208
_refine_diff_density_min -0.640
_refine_diff_density_rms 0.137
_refine_ls_extinction_method none
_refine_ls_goodness_of_fit_ref 1.059
_refine_ls_hydrogen_treatment constr
_refine_ls_matrix_type full
_refine_ls_number_parameters 282
_refine_ls_number_reflns 4946
_refine_ls_number_restraints 12
_refine_ls_restrained_S_all 1.073
_refine_ls_R_factor_all 0.1001
_refine_ls_R_factor_gt 0.0599
_refine_ls_shift/su_max 0.000
_refine_ls_shift/su_mean 0.000
_refine_ls_structure_factor_coef Fsqd
_refine_ls_weighting_details 'calc w=1/[\s^2^(Fo^2^)+(0.0909P)^2^+1.0728P] where P=(Fo^2^+2Fc^2^)/3'
_refine_ls_weighting_scheme calc
_refine_ls_wR_factor_gt 0.1526
_refine_ls_wR_factor_ref 0.1787
_reflns_number_gt 3226
_reflns_number_total 4946
_reflns_threshold_expression >2sigma(I)
_cod_data_source_file c7ce00134g2.cif
_cod_data_source_block 2b
_cod_depositor_comments
;
The following automatic conversions were performed:

'_symmetry_cell_setting' value 'Triclinic' changed to 'triclinic'
according to
/usr/data/users/saulius/crontab/automatic-downloads/rss-feeds/RSC/lib/dictionaries/cif_core.dic
dictionary named 'cif_core.dic' version 2.4.2 from 2011-04-26.

Automatic conversion script
Id: cif_fix_values 4268 2015-11-12 08:31:59Z antanas 

 Adding full bibliography for 7227693--7227700.cif.
;
_cod_database_code 7227699

loop_
_symmetry_equiv_pos_as_xyz
'x, y, z'
'-x, -y, -z'

loop_
_atom_site_label
_atom_site_type_symbol
_atom_site_fract_x
_atom_site_fract_y
_atom_site_fract_z
_atom_site_U_iso_or_equiv
_atom_site_adp_type
_atom_site_occupancy
_atom_site_symmetry_multiplicity
_atom_site_calc_flag
_atom_site_refinement_flags
_atom_site_disorder_assembly
_atom_site_disorder_group
Cl1 Cl 0.6814(4) -0.0587(4) 0.7596(2) 0.0504(10) Uani 0.475(5) 1 d P A 1
Cl2 Cl 0.1565(4) 0.3391(4) 1.1252(2) 0.0699(12) Uani 0.525(5) 1 d P A 2
C1 C 0.2101(8) 0.2212(5) 0.6464(4) 0.0440(13) Uani 1 1 d . . .
C2 C 0.3667(8) 0.2447(6) 0.6158(5) 0.0508(14) Uani 1 1 d . . .
H2 H 0.4578 0.1954 0.5534 0.061 Uiso 1 1 calc R . .
C3 C 0.3727(8) 0.3471(7) 0.6913(5) 0.0540(16) Uani 1 1 d . . .
H3 H 0.4694 0.3827 0.6914 0.065 Uiso 1 1 calc R . .
C4 C 0.2193(8) 0.3911(6) 0.7661(4) 0.0493(15) Uani 1 1 d . . .
H4 H 0.1890 0.4622 0.8286 0.059 Uiso 1 1 calc R . .
C5 C 0.1160(8) 0.3139(6) 0.7386(4) 0.0431(13) Uani 1 1 d . . .
H5 H 0.0008 0.3211 0.7777 0.052 Uiso 1 1 calc R . .
C6 C 0.0422(6) 0.5419(5) 0.5226(3) 0.0309(10) Uani 1 1 d . . .
C7 C 0.2114(7) 0.5384(5) 0.4867(4) 0.0365(11) Uani 1 1 d . . .
H7 H 0.2925 0.4841 0.4217 0.044 Uiso 1 1 calc R . .
C8 C 0.2401(8) 0.6325(6) 0.5585(4) 0.0426(13) Uani 1 1 d . . .
H8 H 0.3465 0.6547 0.5526 0.051 Uiso 1 1 calc R . .
C9 C 0.0968(7) 0.6880(5) 0.6387(4) 0.0426(13) Uani 1 1 d . . .
H9 H 0.0835 0.7564 0.6996 0.051 Uiso 1 1 calc R . .
C10 C -0.0272(7) 0.6317(5) 0.6193(4) 0.0352(11) Uani 1 1 d . . .
H10 H -0.1426 0.6528 0.6638 0.042 Uiso 1 1 calc R . .
C11 C -0.0721(11) 0.1321(8) 0.6416(5) 0.076(2) Uani 1 1 d U . .
H11A H -0.0788 0.0997 0.7108 0.114 Uiso 1 1 calc R . .
H11B H -0.1258 0.0775 0.6065 0.114 Uiso 1 1 calc R . .
H11C H -0.1286 0.2427 0.6450 0.114 Uiso 1 1 calc R . .
C12 C 0.3719(6) 0.0606(5) 0.8764(3) 0.0335(10) Uani 1 1 d . A .
C13 C 0.5374(6) 0.0625(5) 0.8561(4) 0.0364(11) Uani 1 1 d . . .
H13 H 0.6182 -0.0009 0.7997 0.044 Uiso 0.525(5) 1 calc PR A 2
C14 C 0.5855(6) 0.1508(5) 0.9138(4) 0.0354(10) Uani 1 1 d . A .
H14 H 0.6983 0.1477 0.8971 0.043 Uiso 1 1 calc R . .
C15 C 0.4695(6) 0.2485(5) 0.9994(3) 0.0323(10) Uani 1 1 d . . .
C16 C 0.3025(7) 0.2477(6) 1.0192(3) 0.0366(11) Uani 1 1 d . A .
H16 H 0.2215 0.3115 1.0754 0.044 Uiso 0.475(5) 1 calc PR A 1
C17 C 0.2549(7) 0.1597(6) 0.9613(3) 0.0355(11) Uani 1 1 d . . .
H17 H 0.1418 0.1638 0.9773 0.043 Uiso 1 1 calc R A .
C18 C 0.3177(7) -0.0306(5) 0.8187(4) 0.0378(11) Uani 1 1 d . . .
C19 C 0.5236(7) 0.3371(5) 1.0576(4) 0.0376(11) Uani 1 1 d . A .
C20 C 0.1485(8) -0.0267(6) 0.8432(4) 0.0435(13) Uani 1 1 d . A .
C21 C 0.4213(9) -0.1295(7) 0.7317(5) 0.0631(19) Uani 1 1 d . A .
C22 C 0.6905(8) 0.3376(6) 1.0318(4) 0.0434(13) Uani 1 1 d . . .
C23 C 0.4216(8) 0.4380(6) 1.1443(4) 0.0466(13) Uani 1 1 d . . .
Fe1 Fe 0.18087(9) 0.45327(7) 0.62746(5) 0.0314(2) Uani 1 1 d . . .
N1 N 0.0131(8) -0.0238(7) 0.8622(4) 0.0624(15) Uani 1 1 d . . .
N2 N 0.4986(12) -0.2095(9) 0.6615(6) 0.121(3) Uani 1 1 d U . .
N3 N 0.8232(7) 0.3415(6) 1.0117(5) 0.0635(15) Uani 1 1 d . A .
N4 N 0.3456(9) 0.5219(7) 1.2138(4) 0.0747(18) Uani 1 1 d . A .
Se1 Se 0.15073(10) 0.08680(6) 0.56987(5) 0.0639(3) Uani 1 1 d . . .

loop_
_atom_site_aniso_label
_atom_site_aniso_U_11
_atom_site_aniso_U_22
_atom_site_aniso_U_33
_atom_site_aniso_U_23
_atom_site_aniso_U_13
_atom_site_aniso_U_12
Cl1 0.0353(17) 0.0611(19) 0.0497(17) -0.0203(13) -0.0011(12) -0.0163(14)
Cl2 0.072(2) 0.097(3) 0.0459(16) -0.0284(16) 0.0036(14) -0.049(2)
C1 0.070(4) 0.025(2) 0.045(3) 0.008(2) -0.035(3) -0.011(2)
C2 0.058(4) 0.036(3) 0.060(4) 0.010(3) -0.032(3) -0.005(3)
C3 0.062(4) 0.054(3) 0.062(4) 0.017(3) -0.044(3) -0.019(3)
C4 0.084(5) 0.041(3) 0.034(3) 0.008(2) -0.040(3) -0.018(3)
C5 0.065(4) 0.037(3) 0.037(3) 0.016(2) -0.025(3) -0.022(3)
C6 0.048(3) 0.022(2) 0.027(2) 0.0054(16) -0.020(2) -0.009(2)
C7 0.055(3) 0.035(2) 0.028(2) 0.0097(19) -0.019(2) -0.020(2)
C8 0.064(4) 0.040(3) 0.041(3) 0.011(2) -0.025(3) -0.030(3)
C9 0.071(4) 0.024(2) 0.045(3) 0.002(2) -0.036(3) -0.016(2)
C10 0.050(3) 0.023(2) 0.034(2) -0.0009(18) -0.020(2) -0.006(2)
C11 0.119(6) 0.061(4) 0.064(4) 0.010(3) -0.051(4) -0.031(4)
C12 0.047(3) 0.028(2) 0.030(2) 0.0083(18) -0.020(2) -0.012(2)
C13 0.043(3) 0.028(2) 0.036(2) -0.0027(19) -0.015(2) -0.004(2)
C14 0.033(3) 0.035(2) 0.038(3) 0.003(2) -0.015(2) -0.007(2)
C15 0.047(3) 0.025(2) 0.029(2) 0.0068(17) -0.018(2) -0.012(2)
C16 0.047(3) 0.037(3) 0.025(2) 0.0017(19) -0.008(2) -0.014(2)
C17 0.042(3) 0.043(3) 0.027(2) 0.0099(19) -0.014(2) -0.017(2)
C18 0.051(3) 0.027(2) 0.039(3) 0.0038(19) -0.024(2) -0.008(2)
C19 0.058(3) 0.029(2) 0.035(2) 0.0080(19) -0.023(2) -0.017(2)
C20 0.062(4) 0.038(3) 0.046(3) 0.013(2) -0.033(3) -0.025(3)
C21 0.087(5) 0.046(3) 0.055(4) -0.011(3) -0.049(4) 0.004(3)
C22 0.056(4) 0.036(3) 0.051(3) 0.011(2) -0.033(3) -0.017(3)
C23 0.071(4) 0.040(3) 0.041(3) 0.004(2) -0.023(3) -0.028(3)
Fe1 0.0475(4) 0.0251(3) 0.0295(3) 0.0045(2) -0.0231(3) -0.0124(3)
N1 0.079(4) 0.078(4) 0.061(3) 0.021(3) -0.037(3) -0.053(3)
N2 0.146(6) 0.095(5) 0.082(4) -0.038(4) -0.059(4) 0.039(4)
N3 0.060(4) 0.056(3) 0.086(4) 0.008(3) -0.035(3) -0.022(3)
N4 0.108(5) 0.064(4) 0.047(3) -0.010(3) -0.012(3) -0.028(4)
Se1 0.1067(6) 0.0322(3) 0.0661(4) 0.0026(3) -0.0482(4) -0.0210(3)

loop_
_atom_type_symbol
_atom_type_description
_atom_type_scat_dispersion_real
_atom_type_scat_dispersion_imag
_atom_type_scat_source
C C 0.0033 0.0016 'International Tables Vol C Tables 4.2.6.8 and 6.1.1.4'
H H 0.0000 0.0000 'International Tables Vol C Tables 4.2.6.8 and 6.1.1.4'
N N 0.0061 0.0033 'International Tables Vol C Tables 4.2.6.8 and 6.1.1.4'
Cl Cl 0.1484 0.1585 'International Tables Vol C Tables 4.2.6.8 and 6.1.1.4'
Fe Fe 0.3463 0.8444 'International Tables Vol C Tables 4.2.6.8 and 6.1.1.4'
Se Se -0.0929 2.2259 'International Tables Vol C Tables 4.2.6.8 and 6.1.1.4'

loop_
_geom_angle_atom_site_label_1
_geom_angle_atom_site_label_2
_geom_angle_atom_site_label_3
_geom_angle
_geom_angle_site_symmetry_1
_geom_angle_site_symmetry_3
C2 C1 C5 108.7(5) . .
C2 C1 Se1 122.1(4) . .
C5 C1 Se1 129.3(5) . .
C2 C1 Fe1 69.2(3) . .
C5 C1 Fe1 69.0(3) . .
Se1 C1 Fe1 127.3(2) . .
C3 C2 C1 107.5(6) . .
C3 C2 Fe1 69.5(3) . .
C1 C2 Fe1 71.0(3) . .
C3 C2 H2 126.2 . .
C1 C2 H2 126.2 . .
Fe1 C2 H2 126.2 . .
C4 C3 C2 108.6(5) . .
C4 C3 Fe1 69.4(3) . .
C2 C3 Fe1 70.4(3) . .
C4 C3 H3 125.7 . .
C2 C3 H3 125.7 . .
Fe1 C3 H3 125.7 . .
C3 C4 C5 108.3(5) . .
C3 C4 Fe1 70.4(3) . .
C5 C4 Fe1 70.6(3) . .
C3 C4 H4 125.9 . .
C5 C4 H4 125.9 . .
Fe1 C4 H4 125.9 . .
C1 C5 C4 107.0(5) . .
C1 C5 Fe1 71.1(3) . .
C4 C5 Fe1 68.8(3) . .
C1 C5 H5 126.5 . .
C4 C5 H5 126.5 . .
Fe1 C5 H5 126.5 . .
C7 C6 C10 107.6(4) . .
C7 C6 C6 127.3(5) . 2_566
C10 C6 C6 124.7(6) . 2_566
C7 C6 Fe1 68.1(2) . .
C10 C6 Fe1 68.5(2) . .
C6 C6 Fe1 123.8(4) 2_566 .
C8 C7 C6 107.0(4) . .
C8 C7 Fe1 69.2(3) . .
C6 C7 Fe1 71.6(3) . .
C8 C7 H7 126.5 . .
C6 C7 H7 126.5 . .
Fe1 C7 H7 126.5 . .
C9 C8 C7 109.2(4) . .
C9 C8 Fe1 70.3(3) . .
C7 C8 Fe1 70.2(3) . .
C9 C8 H8 125.4 . .
C7 C8 H8 125.4 . .
Fe1 C8 H8 125.4 . .
C8 C9 C10 108.6(4) . .
C8 C9 Fe1 69.8(3) . .
C10 C9 Fe1 70.5(3) . .
C8 C9 H9 125.7 . .
C10 C9 H9 125.7 . .
Fe1 C9 H9 125.7 . .
C9 C10 C6 107.4(5) . .
C9 C10 Fe1 69.1(3) . .
C6 C10 Fe1 71.1(3) . .
C9 C10 H10 126.3 . .
C6 C10 H10 126.3 . .
Fe1 C10 H10 126.3 . .
Se1 C11 H11A 109.5 . .
Se1 C11 H11B 109.5 . .
H11A C11 H11B 109.5 . .
Se1 C11 H11C 109.5 . .
H11A C11 H11C 109.5 . .
H11B C11 H11C 109.5 . .
C18 C12 C13 124.3(5) . .
C18 C12 C17 119.3(5) . .
C13 C12 C17 116.4(4) . .
C14 C13 C12 122.7(5) . .
C14 C13 Cl1 119.4(4) . .
C12 C13 Cl1 117.8(4) . .
C14 C13 H13 118.7 . .
C12 C13 H13 118.7 . .
Cl1 C13 H13 3.2 . .
C13 C14 C15 121.1(5) . .
C13 C14 H14 119.4 . .
C15 C14 H14 119.4 . .
C19 C15 C16 124.3(5) . .
C19 C15 C14 119.6(5) . .
C16 C15 C14 116.1(4) . .
C17 C16 C15 122.6(5) . .
C17 C16 Cl2 115.1(4) . .
C15 C16 Cl2 121.9(4) . .
C17 C16 H16 118.7 . .
C15 C16 H16 118.7 . .
Cl2 C16 H16 7.6 . .
C16 C17 C12 121.1(5) . .
C16 C17 H17 119.5 . .
C12 C17 H17 119.5 . .
C12 C18 C21 124.2(5) . .
C12 C18 C20 121.4(5) . .
C21 C18 C20 114.4(5) . .
C15 C19 C23 125.1(5) . .
C15 C19 C22 121.7(5) . .
C23 C19 C22 113.1(4) . .
N1 C20 C18 179.5(6) . .
N2 C21 C18 177.3(9) . .
N3 C22 C19 178.4(6) . .
N4 C23 C19 176.7(6) . .
C8 Fe1 C4 123.2(2) . .
C8 Fe1 C9 39.9(2) . .
C4 Fe1 C9 106.2(2) . .
C8 Fe1 C7 40.67(18) . .
C4 Fe1 C7 160.5(2) . .
C9 Fe1 C7 68.1(2) . .
C8 Fe1 C3 105.5(2) . .
C4 Fe1 C3 40.2(3) . .
C9 Fe1 C3 117.7(2) . .
C7 Fe1 C3 124.4(2) . .
C8 Fe1 C10 67.6(2) . .
C4 Fe1 C10 120.3(2) . .
C9 Fe1 C10 40.40(19) . .
C7 Fe1 C10 68.4(2) . .
C3 Fe1 C10 153.1(2) . .
C8 Fe1 C5 161.4(2) . .
C4 Fe1 C5 40.6(2) . .
C9 Fe1 C5 126.4(2) . .
C7 Fe1 C5 157.33(19) . .
C3 Fe1 C5 67.7(2) . .
C10 Fe1 C5 110.1(2) . .
C8 Fe1 C2 119.0(3) . .
C4 Fe1 C2 67.7(2) . .
C9 Fe1 C2 152.1(2) . .
C7 Fe1 C2 108.0(2) . .
C3 Fe1 C2 40.1(2) . .
C10 Fe1 C2 166.2(2) . .
C5 Fe1 C2 67.7(2) . .
C8 Fe1 C1 155.0(2) . .
C4 Fe1 C1 67.1(2) . .
C9 Fe1 C1 165.0(2) . .
C7 Fe1 C1 122.6(2) . .
C3 Fe1 C1 66.7(2) . .
C10 Fe1 C1 130.0(2) . .
C5 Fe1 C1 39.9(2) . .
C2 Fe1 C1 39.8(2) . .
C8 Fe1 C6 67.30(19) . .
C4 Fe1 C6 156.6(2) . .
C9 Fe1 C6 67.44(17) . .
C7 Fe1 C6 40.3(2) . .
C3 Fe1 C6 163.1(2) . .
C10 Fe1 C6 40.33(17) . .
C5 Fe1 C6 123.8(2) . .
C2 Fe1 C6 128.5(2) . .
C1 Fe1 C6 112.93(17) . .
C11 Se1 C1 99.1(3) . .

loop_
_geom_bond_atom_site_label_1
_geom_bond_atom_site_label_2
_geom_bond_distance
_geom_bond_site_symmetry_2
Cl1 C13 1.691(6) .
Cl2 C16 1.683(6) .
C1 C2 1.417(8) .
C1 C5 1.422(8) .
C1 Se1 1.886(5) .
C1 Fe1 2.096(5) .
C2 C3 1.414(8) .
C2 Fe1 2.071(6) .
C2 H2 1.0000 .
C3 C4 1.410(9) .
C3 Fe1 2.059(5) .
C3 H3 1.0000 .
C4 C5 1.427(8) .
C4 Fe1 2.045(5) .
C4 H4 1.0000 .
C5 Fe1 2.068(5) .
C5 H5 1.0000 .
C6 C7 1.433(7) .
C6 C10 1.437(6) .
C6 C6 1.450(8) 2_566
C6 Fe1 2.101(4) .
C7 C8 1.423(6) .
C7 Fe1 2.054(4) .
C7 H7 1.0000 .
C8 C9 1.395(8) .
C8 Fe1 2.041(5) .
C8 H8 1.0000 .
C9 C10 1.421(7) .
C9 Fe1 2.047(5) .
C9 H9 1.0000 .
C10 Fe1 2.067(5) .
C10 H10 1.0000 .
C11 Se1 1.867(9) .
C11 H11A 0.9800 .
C11 H11B 0.9800 .
C11 H11C 0.9800 .
C12 C18 1.409(6) .
C12 C13 1.414(7) .
C12 C17 1.429(7) .
C13 C14 1.353(6) .
C13 H13 0.9500 .
C14 C15 1.427(7) .
C14 H14 0.9500 .
C15 C19 1.395(6) .
C15 C16 1.424(7) .
C16 C17 1.351(6) .
C16 H16 0.9500 .
C17 H17 0.9500 .
C18 C21 1.414(8) .
C18 C20 1.426(8) .
C19 C23 1.417(8) .
C19 C22 1.419(8) .
C20 N1 1.143(7) .
C21 N2 1.131(9) .
C22 N3 1.139(7) .
C23 N4 1.139(8) .
